data_1554901
loop_
_publ_author_name
'Zhang, Jing'
'Tang, Xuli'
'Han, Xiao'
'Feng, Danqing'
'Luo, Xiangchao'
'Ofwegen, Leen van'
'Li, Pinglin'
'Li, Guoqiang'

_publ_section_title
;
 Sarcoglaucins A-I, new antifouling cembrane-type diterpenes from the
 South China Sea soft coral Sarcophyton glaucum
;
_journal_issue 12
_journal_name_full 'Organic Chemistry Frontiers'
_journal_page_first 2004
_journal_paper_doi 10.1039/C9QO00386J
_journal_volume 6
_journal_year 2019
_chemical_formula_moiety 'C20 H30 O4'
_chemical_formula_sum 'C20 H30 O4'
_chemical_formula_weight 334.44
_space_group_crystal_system orthorhombic
_space_group_IT_number 19
_space_group_name_Hall 'P 2ac 2ab'
_space_group_name_H-M_alt 'P 21 21 21'
_atom_sites_solution_hydrogens geom
_audit_creation_date 2018-01-25
_audit_creation_method
;
Olex2 1.2
(compiled 2016.09.09 svn.r3337 for OlexSys, GUI svn.r5227)
;
_audit_update_record
;
2018-08-21 deposited with the CCDC.	2019-05-01 downloaded from the CCDC.
;
_cell_angle_alpha 90
_cell_angle_beta 90
_cell_angle_gamma 90
_cell_formula_units_Z 4
_cell_length_a 9.9964(3)
_cell_length_b 10.5385(3)
_cell_length_c 17.4587(5)
_cell_measurement_reflns_used 2924
_cell_measurement_temperature 100.01(10)
_cell_measurement_theta_max 72.7070
_cell_measurement_theta_min 4.8830
_cell_volume 1839.22(9)
_computing_cell_refinement 'CrysAlisPro 1.171.39.32a (Rigaku OD, 2017)'
_computing_data_collection 'CrysAlisPro 1.171.39.32a (Rigaku OD, 2017)'
_computing_data_reduction 'CrysAlisPro 1.171.39.32a (Rigaku OD, 2017)'
_computing_molecular_graphics 'Olex2 (Dolomanov et al., 2009)'
_computing_publication_material 'Olex2 (Dolomanov et al., 2009)'
_computing_structure_refinement 'ShelXL (Sheldrick, 2015)'
_diffrn_ambient_environment N~2~
_diffrn_ambient_temperature 100.01(10)
_diffrn_detector 'CCD plate'
_diffrn_detector_area_resol_mean 5.3127
_diffrn_detector_type AtlasS2
_diffrn_measured_fraction_theta_full 0.999
_diffrn_measured_fraction_theta_max 0.982
_diffrn_measurement_details
;
List of Runs (angles in degrees, time in seconds):

  # Type    Start    End  Width  t~exp~   \w     \q     \k     \f   Frames
#--------------------------------------------------------------------------
  1  \w    -43.00  -2.00   1.00    1.00    --  -41.49 125.00   0.00   41
  2  \w    -70.00  32.00   1.00    1.00    --  -41.49  57.00-150.00  102
  3  \w     27.00  91.00   1.00    1.00    --   41.49-125.00 120.00   64
  4  \w     99.00 145.00   1.00    5.00    --  107.19 125.00   0.00   46
  5  \w     36.00 118.00   1.00    5.00    --  107.19-125.00 150.00   82
  6  \w     41.00 119.00   1.00    5.00    --  107.19 -45.00-120.00   78
  7  \w    107.00 177.00   1.00    5.00    --  107.19 125.00 -30.00   70
  8  \w     52.00 176.00   1.00    5.00    --  107.19   0.00-180.00  124
;
_diffrn_measurement_device 'four-circle diffractometer'
_diffrn_measurement_device_type 'SuperNova, Dual, Cu at home/near, AtlasS2'
_diffrn_measurement_method '\w scans'
_diffrn_orient_matrix_type 'CrysAlisPro convention (1999,Acta A55,543-557)'
_diffrn_orient_matrix_UB_11 -0.1354123000
_diffrn_orient_matrix_UB_12 0.0496517000
_diffrn_orient_matrix_UB_13 0.0295422000
_diffrn_orient_matrix_UB_21 -0.0169026000
_diffrn_orient_matrix_UB_22 0.0786247000
_diffrn_orient_matrix_UB_23 -0.0737596000
_diffrn_orient_matrix_UB_31 -0.0713728000
_diffrn_orient_matrix_UB_32 -0.1129287000
_diffrn_orient_matrix_UB_33 -0.0383851000
_diffrn_radiation_monochromator mirror
_diffrn_radiation_probe x-ray
_diffrn_radiation_type CuK\a
_diffrn_radiation_wavelength 1.54184
_diffrn_reflns_av_R_equivalents 0.0364
_diffrn_reflns_av_unetI/netI 0.0538
_diffrn_reflns_Laue_measured_fraction_full 0.999
_diffrn_reflns_Laue_measured_fraction_max 0.982
_diffrn_reflns_limit_h_max 11
_diffrn_reflns_limit_h_min -11
_diffrn_reflns_limit_k_max 8
_diffrn_reflns_limit_k_min -12
_diffrn_reflns_limit_l_max 20
_diffrn_reflns_limit_l_min -21
_diffrn_reflns_number 6713
_diffrn_reflns_point_group_measured_fraction_full 0.999
_diffrn_reflns_point_group_measured_fraction_max 0.975
_diffrn_reflns_theta_full 67.684
_diffrn_reflns_theta_max 72.998
_diffrn_reflns_theta_min 4.902
_diffrn_source 'micro-focus sealed X-ray tube'
_diffrn_source_type 'SuperNova (Cu) X-ray Source'
_exptl_absorpt_coefficient_mu 0.660
_exptl_absorpt_correction_T_max 1.00000
_exptl_absorpt_correction_T_min 0.88808
_exptl_absorpt_correction_type multi-scan
_exptl_absorpt_process_details
;
CrysAlisPro 1.171.39.32a (Rigaku Oxford Diffraction, 2017)
Empirical absorption correction using spherical harmonics,
 implemented in SCALE3 ABSPACK scaling algorithm.
;
_exptl_crystal_colour colourless
_exptl_crystal_colour_primary colourless
_exptl_crystal_density_diffrn 1.208
_exptl_crystal_description block
_exptl_crystal_F_000 728
_exptl_crystal_size_max 0.25
_exptl_crystal_size_mid 0.2
_exptl_crystal_size_min 0.2
_refine_diff_density_max 0.195
_refine_diff_density_min -0.166
_refine_diff_density_rms 0.036
_refine_ls_abs_structure_details
;
 Flack x determined using 1277 quotients [(I+)-(I-)]/[(I+)+(I-)]
 (Parsons, Flack and Wagner, Acta Cryst. B69 (2013) 249-259).
;
_refine_ls_abs_structure_Flack 0.18(16)
_refine_ls_extinction_coef 0.00070(19)
_refine_ls_extinction_expression Fc^*^=kFc[1+0.001xFc^2^\l^3^/sin(2\q)]^-1/4^
_refine_ls_extinction_method 'SHELXL-2014/7 (Sheldrick 2014'
_refine_ls_goodness_of_fit_ref 1.039
_refine_ls_hydrogen_treatment constr
_refine_ls_matrix_type full
_refine_ls_number_parameters 223
_refine_ls_number_reflns 3573
_refine_ls_number_restraints 0
_refine_ls_restrained_S_all 1.039
_refine_ls_R_factor_all 0.0420
_refine_ls_R_factor_gt 0.0365
_refine_ls_shift/su_max 0.000
_refine_ls_shift/su_mean 0.000
_refine_ls_structure_factor_coef Fsqd
_refine_ls_weighting_details 'w=1/[\s^2^(Fo^2^)+(0.0332P)^2^+0.0648P] where P=(Fo^2^+2Fc^2^)/3'
_refine_ls_weighting_scheme calc
_refine_ls_wR_factor_gt 0.0822
_refine_ls_wR_factor_ref 0.0857
_reflns_Friedel_coverage 0.734
_reflns_Friedel_fraction_full 0.999
_reflns_Friedel_fraction_max 0.967
_reflns_number_gt 3270
_reflns_number_total 3573
_reflns_threshold_expression 'I > 2\s(I)'
_cod_data_source_file c9qo00386j2.cif
_cod_data_source_block 20180117e
_cod_database_code 1554901
_chemical_oxdiff_formula C1H1O1
_shelx_space_group_comment
;
The symmetry employed for this shelxl refinement is uniquely defined
by the following loop, which should always be used as a source of
symmetry information in preference to the above space-group names.
They are only intended as comments.
;
_reflns_odcompleteness_completeness 99.95
_reflns_odcompleteness_iscentric 1
_reflns_odcompleteness_theta 66.97
_olex2_refinement_description
;
1. Fixed Uiso
 At 1.2 times of:
  All C(H) groups, All C(H,H) groups
 At 1.5 times of:
  All C(H,H,H) groups, All O(H) groups
2.a Ternary CH refined with riding coordinates:
 C3(H3), C14(H14)
2.b Secondary CH2 refined with riding coordinates:
 C17(H17A,H17B), C18(H18A,H18B), C8(H8A,H8B), C5(H5A,H5B), C4(H4A,H4B), C9(H9A,
 H9B)
2.c Aromatic/amide H refined with riding coordinates:
 C11(H11), C12(H12), C7(H7)
2.d Idealised Me refined as rotating group:
 C24(H24A,H24B,H24C), C22(H22A,H22B,H22C), C21(H21A,H21B,H21C), C20(H20A,H20B,
 H20C)
2.e Idealised tetrahedral OH refined as rotating group:
 O19(H19)
;
_shelx_shelxl_version_number 2014/7
_olex2_submission_special_instructions 'No special instructions were received'
_oxdiff_exptl_absorpt_empirical_details
;
Empirical correction (ABSPACK) includes:
- Absorption correction using spherical harmonics
- Frame scaling
;
_oxdiff_exptl_absorpt_empirical_full_max 1.567
_oxdiff_exptl_absorpt_empirical_full_min 0.708

loop_
_space_group_symop_operation_xyz
'x, y, z'
'-x+1/2, -y, z+1/2'
'-x, y+1/2, -z+1/2'
'x+1/2, -y+1/2, -z'

loop_
_atom_site_label
_atom_site_type_symbol
_atom_site_fract_x
_atom_site_fract_y
_atom_site_fract_z
_atom_site_U_iso_or_equiv
_atom_site_adp_type
_atom_site_occupancy
_atom_site_site_symmetry_order
_atom_site_calc_flag
_atom_site_refinement_flags_posn
O16 O 0.67407(16) 0.53092(13) 0.60857(9) 0.0147(3) Uani 1 1 d .
O23 O 0.96364(17) 0.48352(17) 0.46585(10) 0.0216(4) Uani 1 1 d .
O19 O 0.24487(17) 0.48748(14) 0.48053(11) 0.0218(4) Uani 1 1 d .
H19 H 0.1643 0.5020 0.4811 0.033 Uiso 1 1 calc GR
O1 O 0.93354(16) 0.43324(15) 0.58588(10) 0.0184(3) Uani 1 1 d .
C15 C 0.8846(2) 0.44866(19) 0.51472(13) 0.0159(4) Uani 1 1 d .
C11 C 0.4558(2) 0.5684(2) 0.51673(12) 0.0143(4) Uani 1 1 d .
H11 H 0.5160 0.6346 0.5240 0.017 Uiso 1 1 calc R
C3 C 0.7602(2) 0.5055(2) 0.67236(13) 0.0158(4) Uani 1 1 d .
H3 H 0.8165 0.5808 0.6792 0.019 Uiso 1 1 calc R
C12 C 0.5004(2) 0.4517(2) 0.52945(13) 0.0148(5) Uani 1 1 d .
H12 H 0.4440 0.3836 0.5192 0.018 Uiso 1 1 calc R
C17 C 0.7775(2) 0.2724(2) 0.63808(13) 0.0166(5) Uani 1 1 d .
H17A H 0.7675 0.2255 0.6856 0.020 Uiso 1 1 calc R
H17B H 0.8280 0.2201 0.6027 0.020 Uiso 1 1 calc R
C13 C 0.6391(2) 0.42485(19) 0.55985(13) 0.0136(4) Uani 1 1 d .
C7 C 0.3857(3) 0.6465(2) 0.67357(14) 0.0197(5) Uani 1 1 d .
H7 H 0.4357 0.7179 0.6608 0.024 Uiso 1 1 calc R
C14 C 0.7397(2) 0.4270(2) 0.49323(12) 0.0144(4) Uani 1 1 d .
H14 H 0.7148 0.5013 0.4627 0.017 Uiso 1 1 calc R
C18 C 0.6394(2) 0.2998(2) 0.60434(13) 0.0151(4) Uani 1 1 d .
H18A H 0.5741 0.3041 0.6453 0.018 Uiso 1 1 calc R
H18B H 0.6138 0.2311 0.5704 0.018 Uiso 1 1 calc R
C24 C 0.7252(2) 0.3136(2) 0.43833(14) 0.0185(5) Uani 1 1 d .
H24A H 0.7848 0.3243 0.3957 0.028 Uiso 1 1 calc GR
H24B H 0.6347 0.3092 0.4201 0.028 Uiso 1 1 calc GR
H24C H 0.7470 0.2366 0.4649 0.028 Uiso 1 1 calc GR
C2 C 0.8544(2) 0.3951(2) 0.65355(13) 0.0176(5) Uani 1 1 d .
C10 C 0.3168(2) 0.60322(19) 0.49164(14) 0.0167(5) Uani 1 1 d .
C6 C 0.4392(3) 0.5679(2) 0.72442(13) 0.0196(5) Uani 1 1 d .
C8 C 0.2517(3) 0.6316(2) 0.63431(14) 0.0233(5) Uani 1 1 d .
H8A H 0.1838 0.6738 0.6648 0.028 Uiso 1 1 calc R
H8B H 0.2292 0.5422 0.6322 0.028 Uiso 1 1 calc R
C5 C 0.5745(3) 0.5905(2) 0.76045(14) 0.0207(5) Uani 1 1 d .
H5A H 0.5619 0.6002 0.8152 0.025 Uiso 1 1 calc R
H5B H 0.6090 0.6704 0.7411 0.025 Uiso 1 1 calc R
C4 C 0.6816(3) 0.4876(2) 0.74727(13) 0.0186(5) Uani 1 1 d .
H4A H 0.7438 0.4884 0.7899 0.022 Uiso 1 1 calc R
H4B H 0.6384 0.4051 0.7464 0.022 Uiso 1 1 calc R
C9 C 0.2488(3) 0.6860(2) 0.55297(14) 0.0206(5) Uani 1 1 d .
H9A H 0.2921 0.7684 0.5535 0.025 Uiso 1 1 calc R
H9B H 0.1563 0.6991 0.5382 0.025 Uiso 1 1 calc R
C22 C 0.9627(3) 0.3783(2) 0.71437(14) 0.0227(5) Uani 1 1 d .
H22A H 1.0241 0.3134 0.6984 0.034 Uiso 1 1 calc GR
H22B H 0.9221 0.3543 0.7620 0.034 Uiso 1 1 calc GR
H22C H 1.0101 0.4568 0.7209 0.034 Uiso 1 1 calc GR
C21 C 0.3239(3) 0.6775(2) 0.41623(15) 0.0242(5) Uani 1 1 d .
H21A H 0.3603 0.6240 0.3769 0.036 Uiso 1 1 calc GR
H21B H 0.3803 0.7504 0.4228 0.036 Uiso 1 1 calc GR
H21C H 0.2357 0.7044 0.4018 0.036 Uiso 1 1 calc GR
C20 C 0.3657(3) 0.4516(3) 0.75155(19) 0.0345(7) Uani 1 1 d .
H20A H 0.2792 0.4757 0.7705 0.052 Uiso 1 1 calc GR
H20B H 0.4158 0.4116 0.7918 0.052 Uiso 1 1 calc GR
H20C H 0.3552 0.3934 0.7097 0.052 Uiso 1 1 calc GR

loop_
_atom_site_aniso_label
_atom_site_aniso_U_11
_atom_site_aniso_U_22
_atom_site_aniso_U_33
_atom_site_aniso_U_23
_atom_site_aniso_U_13
_atom_site_aniso_U_12
O16 0.0167(8) 0.0106(7) 0.0168(7) -0.0007(6) -0.0028(6) -0.0002(6)
O23 0.0149(8) 0.0283(8) 0.0216(8) 0.0035(7) 0.0029(7) -0.0019(7)
O19 0.0126(8) 0.0145(7) 0.0383(10) -0.0029(7) -0.0028(8) -0.0002(6)
O1 0.0122(8) 0.0241(8) 0.0189(8) 0.0033(7) -0.0011(6) -0.0005(6)
C15 0.0157(11) 0.0136(10) 0.0184(10) -0.0010(9) 0.0007(9) 0.0010(8)
C11 0.0143(11) 0.0131(9) 0.0156(10) -0.0008(8) 0.0004(9) -0.0021(8)
C3 0.0159(11) 0.0136(9) 0.0178(10) -0.0002(8) -0.0036(9) -0.0028(8)
C12 0.0139(11) 0.0134(10) 0.0169(10) -0.0021(8) 0.0008(8) -0.0012(8)
C17 0.0192(12) 0.0125(9) 0.0182(10) 0.0019(8) 0.0002(9) 0.0028(8)
C13 0.0134(11) 0.0103(9) 0.0170(9) -0.0022(8) -0.0003(8) -0.0011(8)
C7 0.0255(13) 0.0159(10) 0.0177(11) -0.0034(9) 0.0036(10) 0.0026(9)
C14 0.0141(11) 0.0133(9) 0.0157(10) 0.0019(8) 0.0004(9) 0.0003(8)
C18 0.0159(11) 0.0112(9) 0.0183(11) 0.0011(8) 0.0019(9) -0.0013(8)
C24 0.0162(12) 0.0198(10) 0.0197(11) -0.0028(9) 0.0022(9) -0.0007(9)
C2 0.0159(11) 0.0196(11) 0.0174(11) 0.0027(9) -0.0008(9) -0.0009(9)
C10 0.0166(11) 0.0121(10) 0.0214(11) 0.0000(8) -0.0020(9) -0.0004(9)
C6 0.0214(12) 0.0169(10) 0.0204(11) -0.0030(9) 0.0045(10) 0.0036(9)
C8 0.0218(13) 0.0252(11) 0.0227(12) -0.0018(10) 0.0034(11) 0.0055(10)
C5 0.0264(13) 0.0177(10) 0.0180(11) -0.0029(9) 0.0001(10) 0.0018(10)
C4 0.0224(12) 0.0173(10) 0.0160(10) -0.0005(9) -0.0017(9) 0.0013(9)
C9 0.0209(12) 0.0162(10) 0.0249(12) -0.0005(9) -0.0018(10) 0.0067(9)
C22 0.0196(13) 0.0270(12) 0.0215(12) 0.0042(10) -0.0049(10) 0.0013(10)
C21 0.0252(13) 0.0251(11) 0.0221(12) 0.0043(10) -0.0052(11) 0.0034(10)
C20 0.0265(14) 0.0273(13) 0.0498(17) 0.0157(13) 0.0030(13) 0.0012(11)

loop_
_atom_type_symbol
_atom_type_description
_atom_type_scat_dispersion_real
_atom_type_scat_dispersion_imag
_atom_type_scat_source
C C 0.0181 0.0091 'International Tables Vol C Tables 4.2.6.8 and 6.1.1.4'
H H 0.0000 0.0000 'International Tables Vol C Tables 4.2.6.8 and 6.1.1.4'
O O 0.0492 0.0322 'International Tables Vol C Tables 4.2.6.8 and 6.1.1.4'

loop_
_geom_angle_atom_site_label_1
_geom_angle_atom_site_label_2
_geom_angle_atom_site_label_3
_geom_angle
C3 O16 C13 117.21(16)
C10 O19 H19 109.5
C15 O1 C2 125.19(18)
O23 C15 O1 116.5(2)
O23 C15 C14 119.5(2)
O1 C15 C14 124.0(2)
C12 C11 H11 117.1
C12 C11 C10 125.9(2)
C10 C11 H11 117.1
O16 C3 H3 106.8
O16 C3 C2 110.16(18)
O16 C3 C4 112.14(19)
C2 C3 H3 106.8
C2 C3 C4 113.79(18)
C4 C3 H3 106.8
C11 C12 H12 118.7
C11 C12 C13 122.7(2)
C13 C12 H12 118.7
H17A C17 H17B 108.0
C18 C17 H17A 109.4
C18 C17 H17B 109.4
C2 C17 H17A 109.4
C2 C17 H17B 109.4
C2 C17 C18 111.26(18)
O16 C13 C12 106.47(17)
O16 C13 C14 105.98(17)
O16 C13 C18 111.51(17)
C12 C13 C14 109.35(18)
C12 C13 C18 109.94(18)
C18 C13 C14 113.30(18)
C6 C7 H7 116.7
C6 C7 C8 126.5(2)
C8 C7 H7 116.7
C15 C14 C13 116.13(18)
C15 C14 H14 104.9
C15 C14 C24 111.21(18)
C13 C14 H14 104.9
C13 C14 C24 113.46(18)
C24 C14 H14 104.9
C17 C18 C13 111.10(18)
C17 C18 H18A 109.4
C17 C18 H18B 109.4
C13 C18 H18A 109.4
C13 C18 H18B 109.4
H18A C18 H18B 108.0
C14 C24 H24A 109.5
C14 C24 H24B 109.5
C14 C24 H24C 109.5
H24A C24 H24B 109.5
H24A C24 H24C 109.5
H24B C24 H24C 109.5
O1 C2 C3 107.08(18)
O1 C2 C17 111.00(19)
O1 C2 C22 101.96(18)
C17 C2 C3 111.81(19)
C22 C2 C3 112.0(2)
C22 C2 C17 112.45(19)
O19 C10 C11 107.24(17)
O19 C10 C9 110.9(2)
O19 C10 C21 110.0(2)
C11 C10 C9 110.12(19)
C11 C10 C21 109.4(2)
C21 C10 C9 109.19(18)
C7 C6 C5 122.7(2)
C7 C6 C20 121.5(2)
C20 C6 C5 115.7(2)
C7 C8 H8A 108.9
C7 C8 H8B 108.9
C7 C8 C9 113.4(2)
H8A C8 H8B 107.7
C9 C8 H8A 108.9
C9 C8 H8B 108.9
C6 C5 H5A 108.1
C6 C5 H5B 108.1
C6 C5 C4 116.66(19)
H5A C5 H5B 107.3
C4 C5 H5A 108.1
C4 C5 H5B 108.1
C3 C4 C5 113.31(19)
C3 C4 H4A 108.9
C3 C4 H4B 108.9
C5 C4 H4A 108.9
C5 C4 H4B 108.9
H4A C4 H4B 107.7
C10 C9 H9A 108.5
C10 C9 H9B 108.5
C8 C9 C10 115.12(19)
C8 C9 H9A 108.5
C8 C9 H9B 108.5
H9A C9 H9B 107.5
C2 C22 H22A 109.5
C2 C22 H22B 109.5
C2 C22 H22C 109.5
H22A C22 H22B 109.5
H22A C22 H22C 109.5
H22B C22 H22C 109.5
C10 C21 H21A 109.5
C10 C21 H21B 109.5
C10 C21 H21C 109.5
H21A C21 H21B 109.5
H21A C21 H21C 109.5
H21B C21 H21C 109.5
C6 C20 H20A 109.5
C6 C20 H20B 109.5
C6 C20 H20C 109.5
H20A C20 H20B 109.5
H20A C20 H20C 109.5
H20B C20 H20C 109.5

loop_
_geom_bond_atom_site_label_1
_geom_bond_atom_site_label_2
_geom_bond_distance
O16 C3 1.433(3)
O16 C13 1.448(3)
O23 C15 1.220(3)
O19 H19 0.8200
O19 C10 1.429(3)
O1 C15 1.345(3)
O1 C2 1.478(3)
C15 C14 1.514(3)
C11 H11 0.9300
C11 C12 1.327(3)
C11 C10 1.503(3)
C3 H3 0.9800
C3 C2 1.532(3)
C3 C4 1.537(3)
C12 H12 0.9300
C12 C13 1.511(3)
C17 H17A 0.9700
C17 H17B 0.9700
C17 C18 1.529(3)
C17 C2 1.528(3)
C13 C14 1.538(3)
C13 C18 1.530(3)
C7 H7 0.9300
C7 C6 1.326(4)
C7 C8 1.513(4)
C14 H14 0.9800
C14 C24 1.539(3)
C18 H18A 0.9700
C18 H18B 0.9700
C24 H24A 0.9600
C24 H24B 0.9600
C24 H24C 0.9600
C2 C22 1.527(3)
C10 C9 1.539(3)
C10 C21 1.533(3)
C6 C5 1.510(4)
C6 C20 1.505(4)
C8 H8A 0.9700
C8 H8B 0.9700
C8 C9 1.532(3)
C5 H5A 0.9700
C5 H5B 0.9700
C5 C4 1.542(3)
C4 H4A 0.9700
C4 H4B 0.9700
C9 H9A 0.9700
C9 H9B 0.9700
C22 H22A 0.9600
C22 H22B 0.9600
C22 H22C 0.9600
C21 H21A 0.9600
C21 H21B 0.9600
C21 H21C 0.9600
C20 H20A 0.9600
C20 H20B 0.9600
C20 H20C 0.9600

loop_
_geom_torsion_atom_site_label_1
_geom_torsion_atom_site_label_2
_geom_torsion_atom_site_label_3
_geom_torsion_atom_site_label_4
_geom_torsion
O16 C3 C2 O1 59.8(2)
O16 C3 C2 C17 -62.0(2)
O16 C3 C2 C22 170.75(18)
O16 C3 C4 C5 -46.8(2)
O16 C13 C14 C15 44.6(2)
O16 C13 C14 C24 175.31(17)
O16 C13 C18 C17 -60.2(2)
O23 C15 C14 C13 -161.4(2)
O23 C15 C14 C24 66.9(3)
O19 C10 C9 C8 66.7(3)
O1 C15 C14 C13 17.8(3)
O1 C15 C14 C24 -113.9(2)
C15 O1 C2 C3 -68.5(3)
C15 O1 C2 C17 53.8(3)
C15 O1 C2 C22 173.78(19)
C11 C12 C13 O16 31.3(3)
C11 C12 C13 C14 -82.8(3)
C11 C12 C13 C18 152.2(2)
C11 C10 C9 C8 -51.9(3)
C3 O16 C13 C12 148.80(18)
C3 O16 C13 C14 -94.8(2)
C3 O16 C13 C18 28.9(3)
C12 C11 C10 O19 -2.8(3)
C12 C11 C10 C9 117.9(2)
C12 C11 C10 C21 -122.1(2)
C12 C13 C14 C15 159.01(18)
C12 C13 C14 C24 -70.3(2)
C12 C13 C18 C17 -178.10(19)
C13 O16 C3 C2 30.2(2)
C13 O16 C3 C4 -97.6(2)
C7 C6 C5 C4 -120.1(3)
C7 C8 C9 C10 77.1(3)
C14 C13 C18 C17 59.2(2)
C18 C17 C2 O1 -89.6(2)
C18 C17 C2 C3 29.9(3)
C18 C17 C2 C22 156.9(2)
C18 C13 C14 C15 -78.0(2)
C18 C13 C14 C24 52.7(3)
C2 O1 C15 O23 178.3(2)
C2 O1 C15 C14 -0.9(3)
C2 C3 C4 C5 -172.69(19)
C2 C17 C18 C13 27.8(3)
C10 C11 C12 C13 -175.7(2)
C6 C7 C8 C9 -148.0(2)
C6 C5 C4 C3 86.2(3)
C8 C7 C6 C5 179.7(2)
C8 C7 C6 C20 -2.1(4)
C4 C3 C2 O1 -173.31(17)
C4 C3 C2 C17 64.9(3)
C4 C3 C2 C22 -62.3(3)
C21 C10 C9 C8 -172.0(2)
C20 C6 C5 C4 61.7(3)
